data_2019852
loop_
_publ_author_name
'Czerwinski, Andrzej'
'Basava, Channa'
'Dauter, Miroslawa'
'Dauter, Zbigniew'

_publ_section_title
;
 Crystal structure ofN-{N-[N-acetyl-(S)-leucyl]-(S)-leucyl}norleucinal
 (ALLN), an inhibitor of proteasome
;
_journal_coeditor_code GK2625
_journal_issue 3
_journal_name_full 'Acta Crystallographica Section E Crystallographic Communications'
_journal_page_first 254
_journal_paper_doi 10.1107/S2056989015002091
_journal_volume 71
_journal_year 2015
_chemical_formula_iupac 'C20 H37 N3 O4'
_chemical_formula_moiety 'C20 H37 N3 O4'
_chemical_formula_sum 'C20 H37 N3 O4'
_chemical_formula_weight 383.59
_chemical_name_systematic <i>N</i>-{<i>N</i>-[<i>N</i>-Acetyl-(<i>S</i>)-leucyl]-(<i>S</i>)-leucyl}norleucinal
_space_group_IT_number 4
_space_group_name_Hall 'P 2yb'
_symmetry_cell_setting monoclinic
_symmetry_space_group_name_Hall 'P 2yb'
_symmetry_space_group_name_H-M 'P 1 21 1'
_atom_sites_solution_hydrogens geom
_atom_sites_solution_primary direct
_atom_sites_solution_secondary difmap
_audit_creation_method SHELXL
_cell_angle_alpha 90.00
_cell_angle_beta 94.85(2)
_cell_angle_gamma 90.00
_cell_formula_units_Z 2
_cell_length_a 10.850(10)
_cell_length_b 9.510(9)
_cell_length_c 11.200(11)
_cell_measurement_temperature 100(2)
_cell_measurement_theta_max 28.4
_cell_measurement_theta_min 1.5
_cell_volume 1151.5(19)
_computing_cell_refinement
;
HKL2000 (Otwinowski & Minor, 1997)
;
_computing_data_collection 'sergui, SER-CAT APS beamline software'
_computing_data_reduction
;
HKL2000 (Otwinowski & Minor, 1997)
;
_computing_molecular_graphics
;
ORTEP-3 for Windwows (Farrugia, 2012) and PyMOL (DeLano, 2002)
;
_computing_publication_material
;
SHELXL97 (Sheldrick, 2008)
;
_computing_structure_refinement
;
SHELXL (Sheldrick, 2008)
;
_computing_structure_solution
;
SHELXD (Sheldrick, 2008)
;
_diffrn_ambient_temperature 100(2)
_diffrn_measured_fraction_theta_full 1.0
_diffrn_measured_fraction_theta_max 1.0
_diffrn_measurement_device_type 'MAR300 CCD'
_diffrn_measurement_method '\w scans'
_diffrn_radiation_monochromator 'Si111 double crystal'
_diffrn_radiation_source 'SER-CAT 22ID synchrotron beamline, APS, USA '
_diffrn_radiation_type synchrotron
_diffrn_radiation_wavelength 0.6199
_diffrn_reflns_av_R_equivalents 0.049
_diffrn_reflns_av_sigmaI/netI 0.0197
_diffrn_reflns_limit_h_max 16
_diffrn_reflns_limit_h_min 0
_diffrn_reflns_limit_k_max 14
_diffrn_reflns_limit_k_min 0
_diffrn_reflns_limit_l_max 17
_diffrn_reflns_limit_l_min -17
_diffrn_reflns_number 4561
_diffrn_reflns_theta_full 28.4
_diffrn_reflns_theta_max 28.4
_diffrn_reflns_theta_min 1.50
_exptl_absorpt_coefficient_mu 0.086
_exptl_absorpt_correction_T_max 0.999
_exptl_absorpt_correction_T_min 0.974
_exptl_absorpt_correction_type multi-scan
_exptl_absorpt_process_details
;
(SCALEPACK; Otwinowski <i>et al.</i>,  2003)
;
_exptl_crystal_colour colourless
_exptl_crystal_density_diffrn 1.110
_exptl_crystal_density_method 'not measured'
_exptl_crystal_description needle
_exptl_crystal_F_000 460
_exptl_crystal_size_max 0.30
_exptl_crystal_size_mid 0.05
_exptl_crystal_size_min 0.015
_refine_diff_density_max 0.443
_refine_diff_density_min -0.292
_refine_ls_extinction_method none
_refine_ls_goodness_of_fit_ref 1.073
_refine_ls_hydrogen_treatment constr
_refine_ls_matrix_type full
_refine_ls_number_parameters 244
_refine_ls_number_reflns 4561
_refine_ls_number_restraints 1
_refine_ls_restrained_S_all 1.072
_refine_ls_R_factor_all 0.0417
_refine_ls_R_factor_gt 0.0412
_refine_ls_shift/su_max 0.000
_refine_ls_shift/su_mean 0.000
_refine_ls_structure_factor_coef Fsqd
_refine_ls_weighting_details 'calc w=1/[\s^2^(Fo^2^)+(0.0810P)^2^+0.1533P] where P=(Fo^2^+2Fc^2^)/3'
_refine_ls_weighting_scheme calc
_refine_ls_wR_factor_gt 0.1142
_refine_ls_wR_factor_ref 0.1150
_reflns_number_gt 4492
_reflns_number_total 4561
_reflns_threshold_expression I>2sigma(I)
_cod_data_source_file gk2625sup1.cf
_cod_data_source_block I
_cod_original_cell_volume 1152(2)
_cod_original_sg_symbol_H-M 'P 21'
_cod_database_code 2019852
_cod_database_fobs_code 2019852

loop_
_symmetry_equiv_pos_as_xyz
'x, y, z'
'-x, y+1/2, -z'

loop_
_atom_site_type_symbol
_atom_site_label
_atom_site_fract_x
_atom_site_fract_y
_atom_site_fract_z
_atom_site_U_iso_or_equiv
_atom_site_adp_type
_atom_site_calc_flag
_atom_site_refinement_flags
_atom_site_occupancy
_atom_site_symmetry_multiplicity
C C10 0.26159(10) 0.47871(12) 0.27033(9) 0.01223(18) Uani d . 1 1
C C11 0.14253(11) 0.53384(15) 0.20793(12) 0.0195(2) Uani d . 1 1
H H101 0.1486 0.6359 0.1981 0.029 Uiso calc R 1 1
H H102 0.0737 0.5120 0.2562 0.029 Uiso calc R 1 1
H H103 0.1280 0.4893 0.1291 0.029 Uiso calc R 1 1
O O12 0.27570(9) 0.35222(10) 0.29248(11) 0.02159(19) Uani d . 1 1
N N20 0.34966(8) 0.57472(10) 0.29951(8) 0.01103(15) Uani d . 1 1
H H201 0.3336 0.6633 0.2818 0.013 Uiso calc R 1 1
C C21 0.48033(9) 0.60494(11) 0.48414(8) 0.00972(16) Uani d . 1 1
O O21 0.46004(9) 0.73127(9) 0.49827(7) 0.01513(16) Uani d . 1 1
C C22 0.47046(9) 0.54014(11) 0.35897(8) 0.00941(16) Uani d . 1 1
H H221 0.4804 0.4358 0.3648 0.011 Uiso calc R 1 1
C C23 0.57151(10) 0.60292(12) 0.28663(10) 0.01324(18) Uani d . 1 1
H H231 0.5686 0.5542 0.2083 0.016 Uiso calc R 1 1
H H232 0.5515 0.7031 0.2705 0.016 Uiso calc R 1 1
C C24 0.70443(11) 0.59414(15) 0.34574(12) 0.0197(2) Uani d . 1 1
H H241 0.7063 0.6398 0.4263 0.024 Uiso calc R 1 1
C C25 0.79082(15) 0.6765(2) 0.2697(2) 0.0362(4) Uani d . 1 1
H H251 0.7606 0.7731 0.2589 0.054 Uiso calc R 1 1
H H252 0.7927 0.6312 0.1913 0.054 Uiso calc R 1 1
H H253 0.8744 0.6777 0.3103 0.054 Uiso calc R 1 1
C C26 0.75042(14) 0.44426(18) 0.36297(19) 0.0322(3) Uani d . 1 1
H H261 0.6947 0.3922 0.4114 0.048 Uiso calc R 1 1
H H262 0.8339 0.4450 0.4040 0.048 Uiso calc R 1 1
H H263 0.7524 0.3987 0.2847 0.048 Uiso calc R 1 1
N N30 0.51541(8) 0.51775(10) 0.57466(8) 0.01027(15) Uani d . 1 1
H H301 0.5237 0.4274 0.5606 0.012 Uiso calc R 1 1
C C31 0.65117(9) 0.49218(11) 0.75420(9) 0.01002(17) Uani d . 1 1
O O31 0.64628(8) 0.36532(9) 0.77767(8) 0.01517(16) Uani d . 1 1
C C32 0.53994(9) 0.57155(11) 0.69646(8) 0.00945(16) Uani d . 1 1
H H321 0.5607 0.6738 0.6928 0.011 Uiso calc R 1 1
C C33 0.42768(10) 0.55287(12) 0.76899(9) 0.01255(18) Uani d . 1 1
H H331 0.4034 0.4525 0.7665 0.015 Uiso calc R 1 1
H H332 0.3578 0.6075 0.7299 0.015 Uiso calc R 1 1
C C34 0.44800(10) 0.59874(13) 0.90039(9) 0.01353(18) Uani d . 1 1
H H341 0.5167 0.5408 0.9400 0.016 Uiso calc R 1 1
C C35 0.48372(15) 0.75302(16) 0.91469(12) 0.0239(3) Uani d . 1 1
H H351 0.4956 0.7765 1.0001 0.036 Uiso calc R 1 1
H H352 0.4178 0.8118 0.8759 0.036 Uiso calc R 1 1
H H353 0.5608 0.7701 0.8773 0.036 Uiso calc R 1 1
C C36 0.33127(12) 0.56946(18) 0.96323(11) 0.0233(3) Uani d . 1 1
H H361 0.3442 0.5988 1.0472 0.035 Uiso calc R 1 1
H H362 0.3128 0.4686 0.9594 0.035 Uiso calc R 1 1
H H363 0.2618 0.6221 0.9235 0.035 Uiso calc R 1 1
N N40 0.75393(9) 0.56824(11) 0.77879(9) 0.01460(17) Uani d . 1 1
H H401 0.7556 0.6578 0.7593 0.018 Uiso calc R 1 1
C C41 0.83380(14) 0.45232(19) 0.96234(14) 0.0283(3) Uani d . 1 1
H H411 0.7627 0.4898 0.9949 0.034 Uiso calc R 1 1
O O41 0.89574(15) 0.3697(2) 1.02126(16) 0.0518(5) Uani d . 1 1
C C42 0.86236(11) 0.50104(14) 0.83793(12) 0.0187(2) Uani d . 1 1
H H421 0.8849 0.4177 0.7898 0.022 Uiso calc R 1 1
C C43 0.97094(12) 0.60363(17) 0.84929(13) 0.0235(2) Uani d . 1 1
H H431 1.0416 0.5583 0.8960 0.028 Uiso calc R 1 1
H H432 0.9471 0.6874 0.8945 0.028 Uiso calc R 1 1
C C44 1.01242(12) 0.65110(17) 0.72874(14) 0.0244(3) Uani d . 1 1
H H441 0.9426 0.6996 0.6833 0.029 Uiso calc R 1 1
H H442 1.0805 0.7200 0.7432 0.029 Uiso calc R 1 1
C C45 1.05617(19) 0.5319(2) 0.65273(18) 0.0373(4) Uani d . 1 1
H H451 0.9855 0.4686 0.6307 0.045 Uiso calc R 1 1
H H452 1.1196 0.4770 0.7013 0.045 Uiso calc R 1 1
C C46 1.1102(2) 0.5807(3) 0.53884(19) 0.0458(5) Uani d . 1 1
H H461 1.1363 0.4987 0.4943 0.069 Uiso calc R 1 1
H H462 1.1818 0.6414 0.5597 0.069 Uiso calc R 1 1
H H463 1.0474 0.6333 0.4891 0.069 Uiso calc R 1 1

loop_
_atom_site_aniso_label
_atom_site_aniso_U_11
_atom_site_aniso_U_22
_atom_site_aniso_U_33
_atom_site_aniso_U_12
_atom_site_aniso_U_13
_atom_site_aniso_U_23
C10 0.0124(4) 0.0105(4) 0.0138(4) 0.0002(3) 0.0009(3) -0.0023(3)
C11 0.0134(4) 0.0200(6) 0.0243(5) 0.0018(4) -0.0028(4) 0.0005(4)
O12 0.0181(4) 0.0080(4) 0.0378(5) -0.0016(3) -0.0023(3) -0.0013(4)
N20 0.0141(3) 0.0063(3) 0.0121(3) 0.0006(3) -0.0030(3) 0.0008(3)
C21 0.0143(4) 0.0062(4) 0.0083(4) 0.0003(3) -0.0016(3) -0.0008(3)
O21 0.0277(4) 0.0051(3) 0.0119(3) 0.0031(3) -0.0024(3) -0.0008(3)
C22 0.0135(4) 0.0060(4) 0.0082(3) 0.0008(3) -0.0019(3) -0.0008(3)
C23 0.0150(4) 0.0110(4) 0.0139(4) 0.0012(3) 0.0020(3) -0.0001(3)
C24 0.0141(4) 0.0181(5) 0.0267(5) 0.0019(4) 0.0008(4) -0.0001(4)
C25 0.0208(6) 0.0296(8) 0.0591(11) -0.0023(6) 0.0089(6) 0.0118(8)
C26 0.0195(5) 0.0219(7) 0.0548(10) 0.0055(5) 0.0012(6) 0.0079(7)
N30 0.0172(4) 0.0056(3) 0.0075(3) 0.0006(3) -0.0020(3) -0.0005(3)
C31 0.0132(4) 0.0072(4) 0.0092(3) 0.0003(3) -0.0015(3) -0.0003(3)
O31 0.0204(4) 0.0062(3) 0.0180(3) -0.0007(3) -0.0035(3) 0.0011(3)
C32 0.0137(4) 0.0065(4) 0.0077(3) 0.0000(3) -0.0015(3) -0.0008(3)
C33 0.0133(4) 0.0132(4) 0.0109(4) -0.0011(3) -0.0002(3) -0.0013(3)
C34 0.0167(4) 0.0143(5) 0.0096(4) 0.0008(4) 0.0013(3) -0.0005(3)
C35 0.0375(7) 0.0162(6) 0.0185(5) -0.0037(5) 0.0052(5) -0.0075(4)
C36 0.0211(5) 0.0331(7) 0.0164(5) 0.0007(5) 0.0065(4) 0.0021(5)
N40 0.0135(4) 0.0083(4) 0.0209(4) -0.0013(3) -0.0051(3) 0.0030(3)
C41 0.0235(6) 0.0324(8) 0.0273(6) -0.0049(5) -0.0078(5) 0.0109(6)
O41 0.0423(7) 0.0570(11) 0.0533(9) 0.0014(7) -0.0120(6) 0.0360(8)
C42 0.0142(4) 0.0163(5) 0.0242(5) -0.0006(4) -0.0061(4) 0.0056(4)
C43 0.0170(5) 0.0249(6) 0.0276(6) -0.0069(5) -0.0039(4) 0.0006(5)
C44 0.0181(5) 0.0226(6) 0.0323(6) -0.0030(5) 0.0002(4) 0.0042(5)
C45 0.0417(9) 0.0321(9) 0.0394(8) -0.0022(7) 0.0114(7) -0.0022(7)
C46 0.0419(9) 0.0611(15) 0.0356(8) -0.0080(10) 0.0094(7) -0.0023(9)

loop_
_atom_type_symbol
_atom_type_description
_atom_type_scat_dispersion_real
_atom_type_scat_dispersion_imag
_atom_type_scat_source
C C 0.0033 0.0016 'International Tables Vol C Tables 4.2.6.8 and 6.1.1.4'
H H 0.0000 0.0000 'International Tables Vol C Tables 4.2.6.8 and 6.1.1.4'
N N 0.0061 0.0033 'International Tables Vol C Tables 4.2.6.8 and 6.1.1.4'
O O 0.0106 0.0060 'International Tables Vol C Tables 4.2.6.8 and 6.1.1.4'

loop_
_geom_angle_atom_site_label_1
_geom_angle_atom_site_label_2
_geom_angle_atom_site_label_3
_geom_angle
O12 C10 N20 122.69(12)
O12 C10 C11 121.19(11)
N20 C10 C11 116.12(12)
C10 C11 H101 109.5
C10 C11 H102 109.5
H101 C11 H102 109.5
C10 C11 H103 109.5
H101 C11 H103 109.5
H102 C11 H103 109.5
C10 N20 C22 123.53(11)
C10 N20 H201 118.2
C22 N20 H201 118.2
O21 C21 N30 123.22(11)
O21 C21 C22 120.75(9)
N30 C21 C22 116.00(11)
N20 C22 C21 108.61(9)
N20 C22 C23 108.99(10)
C21 C22 C23 109.22(10)
N20 C22 H221 110.0
C21 C22 H221 110.0
C23 C22 H221 110.0
C24 C23 C22 115.88(11)
C24 C23 H231 108.3
C22 C23 H231 108.3
C24 C23 H232 108.3
C22 C23 H232 108.3
H231 C23 H232 107.4
C26 C24 C25 109.90(13)
C26 C24 C23 113.10(11)
C25 C24 C23 109.16(13)
C26 C24 H241 108.2
C25 C24 H241 108.2
C23 C24 H241 108.2
C24 C25 H251 109.5
C24 C25 H252 109.5
H251 C25 H252 109.5
C24 C25 H253 109.5
H251 C25 H253 109.5
H252 C25 H253 109.5
C24 C26 H261 109.5
C24 C26 H262 109.5
H261 C26 H262 109.5
C24 C26 H263 109.5
H261 C26 H263 109.5
H262 C26 H263 109.5
C21 N30 C32 120.51(11)
C21 N30 H301 119.7
C32 N30 H301 119.7
O31 C31 N40 122.24(11)
O31 C31 C32 121.86(10)
N40 C31 C32 115.90(11)
N30 C32 C31 107.38(9)
N30 C32 C33 111.39(9)
C31 C32 C33 110.81(10)
N30 C32 H321 109.1
C31 C32 H321 109.1
C33 C32 H321 109.1
C32 C33 C34 114.85(10)
C32 C33 H331 108.6
C34 C33 H331 108.6
C32 C33 H332 108.6
C34 C33 H332 108.6
H331 C33 H332 107.5
C35 C34 C36 109.95(11)
C35 C34 C33 112.95(10)
C36 C34 C33 109.47(10)
C35 C34 H341 108.1
C36 C34 H341 108.1
C33 C34 H341 108.1
C34 C35 H351 109.5
C34 C35 H352 109.5
H351 C35 H352 109.5
C34 C35 H353 109.5
H351 C35 H353 109.5
H352 C35 H353 109.5
C34 C36 H361 109.5
C34 C36 H362 109.5
H361 C36 H362 109.5
C34 C36 H363 109.5
H361 C36 H363 109.5
H362 C36 H363 109.5
C31 N40 C42 119.07(12)
C31 N40 H401 120.5
C42 N40 H401 120.5
O41 C41 C42 123.77(18)
O41 C41 H411 118.1
C42 C41 H411 118.1
N40 C42 C41 109.39(12)
N40 C42 C43 110.32(13)
C41 C42 C43 109.45(11)
N40 C42 H421 109.2
C41 C42 H421 109.2
C43 C42 H421 109.2
C42 C43 C44 113.48(12)
C42 C43 H431 108.9
C44 C43 H431 108.9
C42 C43 H432 108.9
C44 C43 H432 108.9
H431 C43 H432 107.7
C45 C44 C43 113.88(15)
C45 C44 H441 108.8
C43 C44 H441 108.8
C45 C44 H442 108.8
C43 C44 H442 108.8
H441 C44 H442 107.7
C44 C45 C46 113.8(2)
C44 C45 H451 108.8
C46 C45 H451 108.8
C44 C45 H452 108.8
C46 C45 H452 108.8
H451 C45 H452 107.7
C45 C46 H461 109.5
C45 C46 H462 109.5
H461 C46 H462 109.5
C45 C46 H463 109.5
H461 C46 H463 109.5
H462 C46 H463 109.5

loop_
_geom_bond_atom_site_label_1
_geom_bond_atom_site_label_2
_geom_bond_distance
C10 O12 1.2351(19)
C10 N20 1.3420(17)
C10 C11 1.5097(19)
C11 H101 0.9800
C11 H102 0.9800
C11 H103 0.9800
N20 C22 1.4567(17)
N20 H201 0.8800
C21 O21 1.2340(18)
C21 N30 1.3398(16)
C21 C22 1.5268(19)
C22 C23 1.5380(18)
C22 H221 1.0000
C23 C24 1.537(2)
C23 H231 0.9900
C23 H232 0.9900
C24 C26 1.517(3)
C24 C25 1.534(2)
C24 H241 1.0000
C25 H251 0.9800
C25 H252 0.9800
C25 H253 0.9800
C26 H261 0.9800
C26 H262 0.9800
C26 H263 0.9800
N30 C32 1.4602(18)
N30 H301 0.8800
C31 O31 1.2369(18)
C31 N40 1.3380(16)
C31 C32 1.5207(17)
C32 C33 1.5305(18)
C32 H321 1.0000
C33 C34 1.533(2)
C33 H331 0.9900
C33 H332 0.9900
C34 C35 1.522(2)
C34 C36 1.526(2)
C34 H341 1.0000
C35 H351 0.9800
C35 H352 0.9800
C35 H353 0.9800
C36 H361 0.9800
C36 H362 0.9800
C36 H363 0.9800
N40 C42 1.4489(17)
N40 H401 0.8800
C41 O41 1.196(2)
C41 C42 1.525(2)
C41 H411 0.9500
C42 C43 1.527(2)
C42 H421 1.0000
C43 C44 1.527(2)
C43 H431 0.9900
C43 H432 0.9900
C44 C45 1.517(3)
C44 H441 0.9900
C44 H442 0.9900
C45 C46 1.521(3)
C45 H451 0.9900
C45 H452 0.9900
C46 H461 0.9800
C46 H462 0.9800
C46 H463 0.9800

loop_
_geom_hbond_atom_site_label_D
_geom_hbond_atom_site_label_H
_geom_hbond_atom_site_label_A
_geom_hbond_site_symmetry_A
_geom_hbond_distance_DH
_geom_hbond_distance_HA
_geom_hbond_distance_DA
_geom_hbond_angle_DHA
_geom_hbond_publ_flag
N20 H201 O31 2_656 0.88 2.05 2.897(3) 161.1 y
N30 H301 O21 2_646 0.88 1.99 2.863(3) 171.0 y
N40 H401 O12 2_656 0.88 1.96 2.827(3) 168.6 y

loop_
_geom_torsion_atom_site_label_1
_geom_torsion_atom_site_label_2
_geom_torsion_atom_site_label_3
_geom_torsion_atom_site_label_4
_geom_torsion
O12 C10 N20 C22 0.51(17)
C11 C10 N20 C22 -179.42(9)
C10 N20 C22 C21 -113.52(11)
C10 N20 C22 C23 127.58(11)
O21 C21 C22 N20 -53.20(13)
N30 C21 C22 N20 128.72(9)
O21 C21 C22 C23 65.55(14)
N30 C21 C22 C23 -112.52(11)
N20 C22 C23 C24 171.82(10)
C21 C22 C23 C24 53.30(13)
C22 C23 C24 C26 64.09(15)
C22 C23 C24 C25 -173.23(12)
O21 C21 N30 C32 -4.26(16)
C22 C21 N30 C32 173.77(9)
C21 N30 C32 C31 -141.31(10)
C21 N30 C32 C33 97.19(12)
O31 C31 C32 N30 -67.62(13)
N40 C31 C32 N30 112.91(11)
O31 C31 C32 C33 54.24(13)
N40 C31 C32 C33 -125.23(10)
N30 C32 C33 C34 176.58(9)
C31 C32 C33 C34 57.10(13)
C32 C33 C34 C35 59.28(13)
C32 C33 C34 C36 -177.85(10)
O31 C31 N40 C42 -1.75(17)
C32 C31 N40 C42 177.72(10)
C31 N40 C42 C41 -63.52(15)
C31 N40 C42 C43 176.03(11)
O41 C41 C42 N40 164.16(18)
O41 C41 C42 C43 -74.9(2)
N40 C42 C43 C44 -63.46(16)
C41 C42 C43 C44 176.13(13)
C42 C43 C44 C45 -60.78(18)
C43 C44 C45 C46 -173.82(15)
